data_4114454
loop_
_publ_author_name
'Stephen H. K. Ng'
'Craig S. Adams'
'Trevor W. Hayton'
'Peter Legzdins'
'Brian O. Patrick'

_publ_section_title
;
 Thermal Activation of Hydrocarbon C-H Bonds Initiated by a Tungsten Allyl
 Complex
;
_journal_name_full 'Journal of the American Chemical Society'
_journal_page_first 15210
_journal_page_last 15223
_journal_paper_doi 10.1021/ja037076q
_journal_volume 125
_journal_year 2003
_chemical_formula_sum 'C21 H35 N O W'
_chemical_formula_weight 501.35
_chemical_name_systematic
;
 ?
;
_space_group_IT_number 14
_symmetry_cell_setting monoclinic
_symmetry_space_group_name_Hall '-P 2yn'
_symmetry_space_group_name_H-M 'P 1 21/n 1'
_atom_sites_solution_hydrogens geom
_atom_sites_solution_primary direct
_atom_sites_solution_secondary difmap
_audit_creation_method SHELXL-97
_cell_angle_alpha 90.00
_cell_angle_beta 95.201(4)
_cell_angle_gamma 90.00
_cell_formula_units_Z 4
_cell_length_a 9.1734(7)
_cell_length_b 16.9621(11)
_cell_length_c 13.2647(10)
_cell_measurement_temperature 293(2)
_cell_volume 2055.5(3)
_computing_structure_refinement 'SHELXL-97 (Sheldrick, 1997)'
_diffrn_ambient_temperature 173(2)
_diffrn_measured_fraction_theta_full 0.918
_diffrn_measured_fraction_theta_max 0.918
_diffrn_radiation_monochromator graphite
_diffrn_radiation_source 'fine-focus sealed tube'
_diffrn_radiation_type MoK\a
_diffrn_radiation_wavelength 0.71073
_diffrn_reflns_av_R_equivalents 0.0000
_diffrn_reflns_av_sigmaI/netI 0.0619
_diffrn_reflns_limit_h_max 11
_diffrn_reflns_limit_h_min -12
_diffrn_reflns_limit_k_max 21
_diffrn_reflns_limit_k_min -22
_diffrn_reflns_limit_l_max 16
_diffrn_reflns_limit_l_min -15
_diffrn_reflns_number 4497
_diffrn_reflns_theta_full 27.87
_diffrn_reflns_theta_max 27.87
_diffrn_reflns_theta_min 2.82
_exptl_absorpt_coefficient_mu 5.627
_exptl_crystal_colour yellow
_exptl_crystal_density_diffrn 1.620
_exptl_crystal_description prism
_exptl_crystal_F_000 1000
_exptl_crystal_size_max 0.45
_exptl_crystal_size_mid 0.35
_exptl_crystal_size_min 0.20
_refine_diff_density_max 3.379
_refine_diff_density_min -1.459
_refine_diff_density_rms 0.169
_refine_ls_extinction_method none
_refine_ls_goodness_of_fit_ref 0.983
_refine_ls_hydrogen_treatment mixed
_refine_ls_matrix_type full
_refine_ls_number_parameters 247
_refine_ls_number_reflns 4496
_refine_ls_number_restraints 0
_refine_ls_restrained_S_all 0.983
_refine_ls_R_factor_all 0.0378
_refine_ls_R_factor_gt 0.0311
_refine_ls_shift/su_max 0.001
_refine_ls_shift/su_mean 0.000
_refine_ls_structure_factor_coef Fsqd
_refine_ls_weighting_details 'calc w=1/[\s^2^(Fo^2^)+(0.0218P)^2^+0.0000P] where P=(Fo^2^+2Fc^2^)/3'
_refine_ls_weighting_scheme calc
_refine_ls_wR_factor_gt 0.0727
_refine_ls_wR_factor_ref 0.0748
_reflns_number_gt 3684
_reflns_number_total 4496
_reflns_threshold_expression >2sigma(I)
_cod_data_source_file ja037076qsi20030704_013328.cif
_cod_data_source_block complex21
_cod_database_code 4114454

loop_
_symmetry_equiv_pos_as_xyz
'x, y, z'
'-x+1/2, y+1/2, -z+1/2'
'-x, -y, -z'
'x-1/2, -y-1/2, z-1/2'

loop_
_atom_site_label
_atom_site_type_symbol
_atom_site_fract_x
_atom_site_fract_y
_atom_site_fract_z
_atom_site_U_iso_or_equiv
_atom_site_adp_type
_atom_site_occupancy
_atom_site_symmetry_multiplicity
_atom_site_calc_flag
_atom_site_refinement_flags
W1 W 0.183457(19) 0.225729(10) 0.605237(14) 0.01001(7) Uani 1 1 d .
C9 C 0.5085(6) 0.3376(3) 0.5931(4) 0.0261(12) Uani 1 1 d .
H9A H 0.5895 0.3585 0.6356 0.039 Uiso 1 1 calc R
H9B H 0.4577 0.3798 0.5568 0.039 Uiso 1 1 calc R
H9C H 0.5439 0.3009 0.5459 0.039 Uiso 1 1 calc R
C16 C 0.0808(5) 0.1069(3) 0.5301(4) 0.0172(10) Uani 1 1 d .
C5 C 0.3219(5) 0.2045(3) 0.7670(4) 0.0176(10) Uani 1 1 d .
C2 C 0.2833(5) 0.3295(3) 0.7015(4) 0.0168(10) Uani 1 1 d .
C14 C 0.1929(6) 0.5136(3) 0.4230(5) 0.0321(14) Uani 1 1 d .
H14A H 0.1034 0.5141 0.4553 0.048 Uiso 1 1 calc R
H14B H 0.1765 0.5367 0.3569 0.048 Uiso 1 1 calc R
H14C H 0.2662 0.5432 0.4629 0.048 Uiso 1 1 calc R
C11 C 0.2088(6) 0.2837(3) 0.4564(4) 0.0151(10) Uani 1 1 d .
O1 O -0.1155(4) 0.2923(2) 0.6108(4) 0.0360(11) Uani 1 1 d .
C8 C 0.2351(6) 0.4143(3) 0.6948(5) 0.0287(13) Uani 1 1 d .
H8A H 0.1301 0.4168 0.6889 0.043 Uiso 1 1 calc R
H8B H 0.2713 0.4384 0.6365 0.043 Uiso 1 1 calc R
H8C H 0.2732 0.4418 0.7547 0.043 Uiso 1 1 calc R
N1 N 0.0029(4) 0.2616(2) 0.6014(3) 0.0178(9) Uani 1 1 d .
C7 C 0.1122(6) 0.2853(4) 0.8358(5) 0.0306(14) Uani 1 1 d .
H7A H 0.1455 0.3199 0.8903 0.046 Uiso 1 1 calc R
H7B H 0.0840 0.2356 0.8627 0.046 Uiso 1 1 calc R
H7C H 0.0296 0.3086 0.7971 0.046 Uiso 1 1 calc R
C4 C 0.4291(5) 0.2187(3) 0.6975(4) 0.0148(10) Uani 1 1 d .
C10 C 0.5606(6) 0.1681(4) 0.6823(4) 0.0293(13) Uani 1 1 d .
H10A H 0.6428 0.1859 0.7264 0.044 Uiso 1 1 calc R
H10B H 0.5833 0.1720 0.6133 0.044 Uiso 1 1 calc R
H10C H 0.5394 0.1142 0.6977 0.044 Uiso 1 1 calc R
C18 C 0.3436(6) 0.0796(4) 0.4940(5) 0.0334(14) Uani 1 1 d .
H18A H 0.3568 0.0688 0.5653 0.050 Uiso 1 1 calc R
H18B H 0.4133 0.1185 0.4772 0.050 Uiso 1 1 calc R
H18C H 0.3581 0.0320 0.4569 0.050 Uiso 1 1 calc R
C19 C 0.1603(7) 0.1180(3) 0.3540(4) 0.0341(14) Uani 1 1 d .
H19A H 0.1548 0.0667 0.3234 0.051 Uiso 1 1 calc R
H19B H 0.2374 0.1477 0.3275 0.051 Uiso 1 1 calc R
H19C H 0.0689 0.1450 0.3390 0.051 Uiso 1 1 calc R
C6 C 0.3150(6) 0.1358(3) 0.8372(4) 0.0303(14) Uani 1 1 d .
H6A H 0.3774 0.0944 0.8167 0.045 Uiso 1 1 calc R
H6B H 0.2161 0.1169 0.8350 0.045 Uiso 1 1 calc R
H6C H 0.3472 0.1520 0.9050 0.045 Uiso 1 1 calc R
C15 C 0.3730(6) 0.4209(3) 0.3526(5) 0.0283(13) Uani 1 1 d .
H15A H 0.4017 0.3665 0.3525 0.042 Uiso 1 1 calc R
H15B H 0.4530 0.4523 0.3821 0.042 Uiso 1 1 calc R
H15C H 0.3469 0.4380 0.2843 0.042 Uiso 1 1 calc R
C21 C 0.1155(6) 0.1035(3) 0.6379(4) 0.0214(11) Uani 1 1 d .
C1 C 0.2325(5) 0.2726(3) 0.7690(4) 0.0160(10) Uani 1 1 d .
C20 C -0.0777(6) 0.1126(3) 0.4889(5) 0.0291(13) Uani 1 1 d .
H20A H -0.0876 0.1514 0.4360 0.044 Uiso 1 1 calc R
H20B H -0.1359 0.1279 0.5423 0.044 Uiso 1 1 calc R
H20C H -0.1103 0.0624 0.4624 0.044 Uiso 1 1 calc R
C3 C 0.4053(5) 0.2959(3) 0.6575(4) 0.0151(10) Uani 1 1 d .
C13 C 0.2437(5) 0.4304(3) 0.4135(4) 0.0162(10) Uani 1 1 d .
C12 C 0.1766(5) 0.3704(3) 0.4562(4) 0.0137(9) Uani 1 1 d .
C17 C 0.1915(6) 0.1098(3) 0.4668(4) 0.0206(11) Uani 1 1 d .
H3 H 0.296(7) 0.273(3) 0.429(5) 0.024(16) Uiso 1 1 d .
H1 H 0.103(5) 0.384(3) 0.491(4) 0.008(12) Uiso 1 1 d .
H2 H 0.124(7) 0.259(3) 0.409(5) 0.025(16) Uiso 1 1 d .
H4 H 0.198(6) 0.076(3) 0.672(4) 0.028(16) Uiso 1 1 d .
H5 H 0.022(7) 0.102(4) 0.678(5) 0.04(2) Uiso 1 1 d .

loop_
_atom_site_aniso_label
_atom_site_aniso_U_11
_atom_site_aniso_U_22
_atom_site_aniso_U_33
_atom_site_aniso_U_23
_atom_site_aniso_U_13
_atom_site_aniso_U_12
W1 0.00899(10) 0.00802(10) 0.01288(11) 0.00082(7) 0.00014(7) -0.00110(7)
C9 0.017(2) 0.037(3) 0.025(3) 0.007(2) 0.003(2) -0.013(2)
C16 0.022(3) 0.005(2) 0.024(3) -0.0020(18) -0.002(2) -0.0012(19)
C5 0.013(2) 0.023(3) 0.016(3) 0.005(2) -0.0044(19) -0.004(2)
C2 0.015(2) 0.015(2) 0.020(3) -0.007(2) 0.0028(19) -0.008(2)
C14 0.031(3) 0.015(3) 0.053(4) 0.006(3) 0.022(3) 0.002(2)
C11 0.020(2) 0.012(2) 0.013(3) 0.0024(18) 0.0039(19) 0.002(2)
O1 0.0112(18) 0.038(2) 0.060(3) -0.001(2) 0.0084(19) 0.0085(17)
C8 0.034(3) 0.017(3) 0.033(4) -0.008(2) -0.007(3) 0.002(2)
N1 0.014(2) 0.013(2) 0.026(3) -0.0022(17) 0.0006(17) -0.0043(16)
C7 0.020(3) 0.049(4) 0.024(3) -0.007(3) 0.008(2) -0.007(3)
C4 0.009(2) 0.018(2) 0.016(3) 0.0014(19) -0.0016(18) -0.0002(19)
C10 0.018(3) 0.041(3) 0.028(3) -0.003(3) -0.005(2) 0.011(3)
C18 0.029(3) 0.031(3) 0.041(4) -0.007(3) 0.005(3) 0.007(3)
C19 0.052(4) 0.026(3) 0.024(3) -0.009(2) 0.000(3) -0.003(3)
C6 0.029(3) 0.034(3) 0.027(3) 0.015(3) -0.007(2) -0.010(3)
C15 0.028(3) 0.022(3) 0.038(4) 0.011(2) 0.018(3) 0.005(2)
C21 0.029(3) 0.010(2) 0.026(3) 0.002(2) 0.008(2) -0.007(2)
C1 0.013(2) 0.025(3) 0.010(2) -0.0041(19) 0.0025(18) -0.004(2)
C20 0.023(3) 0.020(3) 0.042(4) -0.006(2) -0.007(3) -0.006(2)
C3 0.008(2) 0.020(2) 0.017(3) 0.0000(19) 0.0022(18) -0.0085(19)
C13 0.013(2) 0.014(2) 0.023(3) 0.0054(19) 0.0059(19) 0.0043(19)
C12 0.012(2) 0.012(2) 0.017(3) 0.0013(19) 0.0016(18) -0.0005(19)
C17 0.023(3) 0.012(2) 0.027(3) -0.003(2) -0.002(2) 0.002(2)

loop_
_atom_type_symbol
_atom_type_description
_atom_type_scat_dispersion_real
_atom_type_scat_dispersion_imag
_atom_type_scat_source
C C 0.0033 0.0016 'International Tables Vol C Tables 4.2.6.8 and 6.1.1.4'
H H 0.0000 0.0000 'International Tables Vol C Tables 4.2.6.8 and 6.1.1.4'
N N 0.0061 0.0033 'International Tables Vol C Tables 4.2.6.8 and 6.1.1.4'
O O 0.0106 0.0060 'International Tables Vol C Tables 4.2.6.8 and 6.1.1.4'
W W -0.8490 6.8722 'International Tables Vol C Tables 4.2.6.8 and 6.1.1.4'

loop_
_geom_angle_atom_site_label_1
_geom_angle_atom_site_label_2
_geom_angle_atom_site_label_3
_geom_angle
N1 W1 C21 92.7(2)
N1 W1 C11 89.7(2)
C21 W1 C11 129.55(19)
N1 W1 C2 94.45(18)
C21 W1 C2 135.0(2)
C11 W1 C2 94.88(18)
N1 W1 C1 90.62(19)
C21 W1 C1 99.89(19)
C11 W1 C1 130.48(18)
C2 W1 C1 35.78(17)
N1 W1 C16 86.87(18)
C21 W1 C16 35.99(19)
C11 W1 C16 94.05(18)
C2 W1 C16 170.98(18)
C1 W1 C16 135.40(18)
N1 W1 C3 127.35(18)
C21 W1 C3 130.7(2)
C11 W1 C3 83.32(18)
C2 W1 C3 35.13(16)
C1 W1 C3 58.19(17)
C16 W1 C3 145.53(17)
N1 W1 C5 119.59(19)
C21 W1 C5 79.73(19)
C11 W1 C5 139.49(18)
C2 W1 C5 58.29(18)
C1 W1 C5 34.77(17)
C16 W1 C5 113.43(17)
C3 W1 C5 57.03(17)
N1 W1 C4 147.72(18)
C21 W1 C4 96.78(19)
C11 W1 C4 107.19(18)
C2 W1 C4 57.68(17)
C1 W1 C4 57.40(17)
C16 W1 C4 118.10(16)
C3 W1 C4 33.93(15)
C5 W1 C4 33.98(16)
C17 C16 C21 119.9(5)
C17 C16 C20 121.2(5)
C21 C16 C20 118.8(5)
C17 C16 W1 86.6(3)
C21 C16 W1 65.0(3)
C20 C16 W1 115.1(3)
C1 C5 C4 107.9(4)
C1 C5 C6 124.5(5)
C4 C5 C6 127.1(5)
C1 C5 W1 68.7(3)
C4 C5 W1 74.9(3)
C6 C5 W1 128.3(3)
C1 C2 C3 107.5(4)
C1 C2 C8 125.0(5)
C3 C2 C8 126.5(5)
C1 C2 W1 72.3(3)
C3 C2 W1 75.9(3)
C8 C2 W1 126.5(4)
C12 C11 W1 113.3(3)
O1 N1 W1 170.9(4)
C3 C4 C5 107.7(4)
C3 C4 C10 124.8(4)
C5 C4 C10 126.6(5)
C3 C4 W1 70.6(3)
C5 C4 W1 71.2(3)
C10 C4 W1 131.8(4)
C16 C21 W1 79.0(3)
C5 C1 C2 108.5(4)
C5 C1 C7 126.0(5)
C2 C1 C7 125.3(5)
C5 C1 W1 76.5(3)
C2 C1 W1 71.9(3)
C7 C1 W1 121.0(4)
C4 C3 C2 108.3(4)
C4 C3 C9 124.1(4)
C2 C3 C9 126.9(5)
C4 C3 W1 75.5(3)
C2 C3 W1 68.9(3)
C9 C3 W1 128.8(4)
C12 C13 C14 121.5(5)
C12 C13 C15 124.1(4)
C14 C13 C15 114.4(4)
C13 C12 C11 130.3(5)
C16 C17 C18 124.3(5)
C16 C17 C19 121.7(5)
C18 C17 C19 111.1(5)

loop_
_geom_bond_atom_site_label_1
_geom_bond_atom_site_label_2
_geom_bond_distance
W1 N1 1.761(4)
W1 C21 2.219(5)
W1 C11 2.236(5)
W1 C2 2.313(5)
W1 C1 2.319(5)
W1 C16 2.403(5)
W1 C3 2.405(4)
W1 C5 2.420(5)
W1 C4 2.468(5)
C9 C3 1.507(6)
C16 C17 1.375(7)
C16 C21 1.438(7)
C16 C20 1.509(7)
C5 C1 1.419(7)
C5 C4 1.429(7)
C5 C6 1.496(7)
C2 C1 1.423(7)
C2 C3 1.427(7)
C2 C8 1.505(7)
C14 C13 1.495(7)
C11 C12 1.500(6)
O1 N1 1.221(5)
C7 C1 1.492(7)
C4 C3 1.423(6)
C4 C10 1.508(7)
C18 C17 1.500(7)
C19 C17 1.505(8)
C15 C13 1.503(7)
C13 C12 1.342(7)
